data_7240382
loop_
_publ_author_name
'Shen, Nan'
'Feng, Tian'
'Chang, Jun'
'Huang, Kunlin'
'Zhang, Zhi-Hui'
'Feng, Xuejun'
'Gu, Jiande'
'Chen, Sheng-Chun'
'He, Mingyang'
'Chen, Qun'

_publ_section_title
;
 An unprecedented cobalt(II)-containing Wells-Dawson-type
 tungstovanadate-based metal-organic framework as efficient catalyst for
 ring-opening polymerization of &#xF065;-caprolactone
;
_journal_name_full CrystEngComm
_journal_paper_doi 10.1039/D0CE00309C
_journal_year 2020
_chemical_formula_moiety 'C60 H42 Co3 F20 N30 O64 V2 W18, 26(H2 O)'
_chemical_formula_sum 'C60 H96 Co3 F20 N30 O90 V2 W18'
_chemical_formula_weight 6645.63
_space_group_crystal_system orthorhombic
_space_group_IT_number 52
_space_group_name_Hall '-P 2a 2bc'
_space_group_name_H-M_alt 'P n n a'
_atom_sites_solution_hydrogens geom
_audit_creation_date 2020-04-21
_audit_creation_method
;
Olex2 1.2
(compiled 2018.05.29 svn.r3508 for OlexSys, GUI svn.r5506)
;
_audit_update_record
;
2020-04-22 deposited with the CCDC.	2020-04-22 downloaded from the CCDC.
;
_cell_angle_alpha 90
_cell_angle_beta 90
_cell_angle_gamma 90
_cell_formula_units_Z 4
_cell_length_a 24.0649(6)
_cell_length_b 30.3771(7)
_cell_length_c 18.2553(5)
_cell_measurement_reflns_used 9504
_cell_measurement_temperature 293(2)
_cell_measurement_theta_max 26.39
_cell_measurement_theta_min 2.43
_cell_volume 13345.0(6)
_computing_molecular_graphics 'Olex2 (Dolomanov et al., 2009)'
_computing_publication_material 'Olex2 (Dolomanov et al., 2009)'
_computing_structure_refinement 'ShelXL (Sheldrick, 2015)'
_diffrn_ambient_temperature 296.0
_diffrn_measured_fraction_theta_full 0.997
_diffrn_measured_fraction_theta_max 0.990
_diffrn_measurement_device_type 'CCD area detector'
_diffrn_measurement_method 'phi and omega scans'
_diffrn_radiation_type MoK\a
_diffrn_radiation_wavelength 0.71073
_diffrn_reflns_av_R_equivalents 0.0816
_diffrn_reflns_av_unetI/netI 0.0371
_diffrn_reflns_Laue_measured_fraction_full 0.997
_diffrn_reflns_Laue_measured_fraction_max 0.990
_diffrn_reflns_limit_h_max 29
_diffrn_reflns_limit_h_min -23
_diffrn_reflns_limit_k_max 37
_diffrn_reflns_limit_k_min -37
_diffrn_reflns_limit_l_max 22
_diffrn_reflns_limit_l_min -22
_diffrn_reflns_number 145996
_diffrn_reflns_point_group_measured_fraction_full 0.997
_diffrn_reflns_point_group_measured_fraction_max 0.990
_diffrn_reflns_theta_full 25.242
_diffrn_reflns_theta_max 26.547
_diffrn_reflns_theta_min 2.300
_exptl_absorpt_coefficient_mu 16.082
_exptl_absorpt_correction_T_max 0.0709
_exptl_absorpt_correction_T_min 0.0601
_exptl_absorpt_correction_type multi-scan
_exptl_absorpt_process_details sadabs
_exptl_crystal_colour colourless
_exptl_crystal_colour_primary colourless
_exptl_crystal_density_diffrn 3.308
_exptl_crystal_description block
_exptl_crystal_F_000 12100
_exptl_crystal_size_max 0.4
_exptl_crystal_size_mid 0.37
_exptl_crystal_size_min 0.35
_platon_squeeze_details
;
18 water molecules were removed from formula, the formula should be 
{[Co3(Fbtx)5(V2W18O62)(H2O)2] 18H2O}n before SQUEEZE.


TITL a_sq      P n n a      R = 0.07
CELL   24.0649   30.3771   18.2553     90.00     90.00     90.00
SPGR Pnna
# Solvent Accessible Volume =      2598
# Electrons Found in S.A.V. =      1034
# Note: Atoms in Void as Cxxx and Qxxx all others
C101 0.225 0.648 0.249 !       8.74 eA-3
C102 0.381 0.217 0.388 !       7.29 eA-3
C103 0.467 0.750 0.250 !       6.42 eA-3
Q104 0.165 0.767 0.029 !       6.02 eA-3
C105 0.062 0.830 0.204 !       5.93 eA-3
Q106 0.671 0.631 0.455 !       4.90 eA-3
Q107 0.656 0.221 0.392 !       4.88 eA-3
Q108 0.344 0.721 0.892 !       4.88 eA-3
Q109 0.789 0.386 0.246 !       4.86 eA-3
Q110 0.093 0.714 0.895 !       4.84 eA-3
C111 0.024 0.216 0.731 !       4.80 eA-3
C112 0.306 0.855 0.185 !       4.73 eA-3
C113 0.164 0.640 0.169 !       4.64 eA-3
Q114 0.625 0.224 0.390 !       4.59 eA-3
Q115 0.564 0.721 0.110 !       4.47 eA-3
Q116 0.211 0.274 0.467 !       4.31 eA-3
Q117 0.378 0.279 0.889 !       4.27 eA-3
Q118 0.586 0.673 0.295 !       4.23 eA-3
Q119 0.188 0.231 0.609 !       4.10 eA-3
Q120 0.553 0.674 0.293 !       3.94 eA-3
Q121 0.674 0.613 0.271 !       3.88 eA-3
C122 0.304 0.383 0.340 !       3.88 eA-3
C123 0.251 0.921 0.332 !       3.83 eA-3
Q124 0.827 0.331 0.061 !       3.79 eA-3
C125 0.351 0.708 0.238 !       3.76 eA-3
Q126 0.749 0.674 0.060 !       3.76 eA-3
Q127 0.212 0.677 0.920 !       3.75 eA-3
C128 0.250 1.001 0.438 !       3.74 eA-3
Q129 0.656 0.170 0.201 !       3.70 eA-3
Q130 0.807 0.829 0.202 !       3.65 eA-3
Q131 0.907 0.308 0.106 !       3.63 eA-3
Q132 0.833 0.182 0.001 !       3.61 eA-3
Q133 0.624 0.170 0.202 !       3.53 eA-3
Q134 0.378 0.329 0.709 !       3.38 eA-3
Q135 0.783 0.367 0.458 !       3.36 eA-3
C136 0.180 0.038 0.117 !       3.35 eA-3
Q137 0.208 0.374 0.541 !       3.34 eA-3
Q138 0.711 0.307 0.496 !       3.20 eA-3
Q139 0.155 0.255 0.621 !       3.18 eA-3
Q140 0.281 0.226 0.036 !       3.14 eA-3
Q141 0.902 0.177 0.017 !       3.04 eA-3
Q142 0.795 0.411 0.249 !       2.98 eA-3
Q143 0.243 0.265 0.476 !       2.94 eA-3
Q144 0.867 0.183 0.000 !       2.84 eA-3
C145 0.253 0.410 0.220 !       2.78 eA-3
Q146 0.914 0.362 0.293 !       2.71 eA-3
Q147 0.141 0.786 0.002 !       2.65 eA-3
Q148 0.838 0.638 0.317 !       2.58 eA-3
Q149 0.251 0.400 0.553 !       2.56 eA-3
C150 0.267 0.037 0.449 !       2.55 eA-3
Q151 0.711 0.641 0.065 !       2.53 eA-3
C152 0.381 0.250 0.250 !       2.44 eA-3
Q153 0.475 0.800 0.497 !       2.43 eA-3
C154 0.265 0.466 0.324 !       2.38 eA-3
Q155 0.227 0.165 0.031 !       2.38 eA-3
Q156 0.633 0.850 0.010 !       2.37 eA-3
Q157 0.586 0.700 0.305 !       2.31 eA-3
Q158 0.655 0.299 0.302 !       2.30 eA-3
C159 0.671 0.817 0.776 !       2.23 eA-3
Q160 0.069 0.295 0.017 !       2.22 eA-3
Q161 0.248 0.132 0.946 !       2.19 eA-3
Q162 0.795 0.295 0.084 !       2.18 eA-3
Q163 0.702 0.556 0.048 !       2.18 eA-3
Q164 0.311 0.376 0.501 !       2.12 eA-3
Q165 0.258 0.694 0.480 !       2.11 eA-3
Q166 0.178 0.208 0.279 !       2.09 eA-3
C167 0.226 0.964 0.121 !       2.03 eA-3
Q168 0.240 0.087 0.368 !       1.99 eA-3
Q169 0.767 1.004 0.252 !       1.95 eA-3
Q170 0.380 0.818-0.001 !       1.94 eA-3
Q171 0.709 0.723 0.340 !       1.91 eA-3
Q172 0.742 0.168 0.037 !       1.83 eA-3
Q173 0.734 0.152 0.072 !       1.81 eA-3
Q174 0.243 0.257 0.035 !       1.79 eA-3
C175 0.721 0.558 0.905 !       1.78 eA-3
C176 0.180 0.933 0.404 !       1.77 eA-3
C177 0.248 0.328 0.175 !       1.77 eA-3
C178 0.239 0.946 0.180 !       1.75 eA-3
C179 0.712 0.788 0.745 !       1.73 eA-3
Q180 0.227 0.703 0.457 !       1.73 eA-3
Q181 0.302 0.987 0.075 !       1.72 eA-3
C182 0.196 0.712 0.279 !       1.71 eA-3
Q183 0.071 0.070 0.126 !       1.70 eA-3
C184 0.618 0.832 0.779 !       1.70 eA-3
C185 0.672 0.757 0.766 !       1.68 eA-3
Q186 0.746 0.240 0.763 !       1.66 eA-3
C187 0.881 0.724 0.764 !       1.64 eA-3
Q188 0.710 0.271 0.747 !       1.62 eA-3
Q189 0.540 0.172 0.575 !       1.61 eA-3
C190 0.232 0.795 0.247 !       1.60 eA-3
Q191 0.157 0.384 0.873 !       1.60 eA-3
Q192 0.274 0.794 0.283 !       1.60 eA-3
Q193 0.593 0.979 0.115 !       1.59 eA-3
Q194 0.373 0.871 0.363 !       1.57 eA-3
Q195 0.741 0.876 0.111 !       1.52 eA-3
Q196 0.516 0.656 0.278 !       1.50 eA-3
Q197 0.109 0.390 0.484 !       1.50 eA-3
C198 0.805 0.243 0.774 !       1.48 eA-3
C199 0.747 0.888 0.764 !       1.47 eA-3
;
_refine_diff_density_max 5.771
_refine_diff_density_min -1.710
_refine_diff_density_rms 0.415
_refine_ls_extinction_method none
_refine_ls_goodness_of_fit_ref 1.020
_refine_ls_hydrogen_treatment constr
_refine_ls_matrix_type full
_refine_ls_number_parameters 888
_refine_ls_number_reflns 13761
_refine_ls_number_restraints 48
_refine_ls_restrained_S_all 1.020
_refine_ls_R_factor_all 0.0782
_refine_ls_R_factor_gt 0.0607
_refine_ls_shift/su_max 0.001
_refine_ls_shift/su_mean 0.000
_refine_ls_structure_factor_coef Fsqd
_refine_ls_weighting_details 'w=1/[\s^2^(Fo^2^)+(0.1200P)^2^+138.3690P] where P=(Fo^2^+2Fc^2^)/3'
_refine_ls_weighting_scheme calc
_refine_ls_wR_factor_gt 0.1607
_refine_ls_wR_factor_ref 0.1784
_reflns_Friedel_coverage 0.000
_reflns_number_gt 10544
_reflns_number_total 13761
_reflns_threshold_expression 'I > 2\s(I)'
_cod_data_source_file d0ce00309c2.cif
_cod_data_source_block a_sq
_cod_database_code 7240382
_shelx_shelxl_version_number 2018/3
_shelx_space_group_comment
;
The symmetry employed for this shelxl refinement is uniquely defined
by the following loop, which should always be used as a source of
symmetry information in preference to the above space-group names.
They are only intended as comments.
;
_shelx_estimated_absorpt_t_max 0.071
_shelx_estimated_absorpt_t_min 0.060
_olex2_refinement_description
;
1. Fixed Uiso
 At 1.2 times of:
  All C(H) groups, All C(H,H) groups
2. Uiso/Uaniso restraints and constraints
Uanis(O13) \\sim Ueq, Uanis(O26) \\sim Ueq, Uanis(O12) \\sim Ueq: with sigma of
0.005 and sigma for terminal atoms of 0.01
3. Rigid body (RIGU) restrains
 O12, W7, O13, W9, O26, W8
 with sigma for 1-2 distances of 0.004 and sigma for 1-3 distances of 0.004
4.a Secondary CH2 refined with riding coordinates:
 C3(H3A,H3B), C9(H9A,H9B), C16(H16A,H16B), C21(H21A,H21B), C28(H28A,H28B)
4.b Aromatic/amide H refined with riding coordinates:
 C1(H1), C2(H2), C7(H7), C8(H8), C17(H17), C18(H18), C19(H19), C20(H20),
 C29(H29), C30(H30)
;
_olex2_submission_special_instructions 'No special instructions were received'

loop_
_space_group_symop_operation_xyz
'x, y, z'
'-x+1/2, -y, z'
'x, -y+1/2, -z+1/2'
'-x+1/2, y+1/2, -z+1/2'
'-x, -y, -z'
'x-1/2, y, -z'
'-x, y-1/2, z-1/2'
'x-1/2, -y-1/2, z-1/2'

loop_
_atom_site_label
_atom_site_type_symbol
_atom_site_fract_x
_atom_site_fract_y
_atom_site_fract_z
_atom_site_U_iso_or_equiv
_atom_site_adp_type
_atom_site_occupancy
_atom_site_site_symmetry_order
_atom_site_calc_flag
_atom_site_refinement_flags_posn
_atom_site_refinement_flags_adp
_atom_site_refinement_flags_occupancy
_atom_site_disorder_assembly
_atom_site_disorder_group
V1 V 0.28690(8) 0.27691(6) 0.65730(12) 0.0271(4) Uani 1 1 d . . . . .
W1 W 0.15726(2) 0.22848(2) 0.61994(3) 0.03564(15) Uani 1 1 d . . . . .
W2 W 0.15852(2) 0.32785(2) 0.69811(3) 0.03795(15) Uani 1 1 d . . . . .
W3 W 0.41384(2) 0.33103(2) 0.70025(3) 0.03719(15) Uani 1 1 d . . . . .
W4 W 0.40934(2) 0.22037(2) 0.61322(3) 0.03475(14) Uani 1 1 d . . . . .
W5 W 0.29388(2) 0.38065(2) 0.74310(3) 0.03462(14) Uani 1 1 d . . . . .
W6 W 0.28847(2) 0.17162(2) 0.57196(3) 0.03879(15) Uani 1 1 d . . . . .
W7 W 0.36738(3) 0.32054(2) 0.50881(3) 0.04001(16) Uani 1 1 d . U . . .
W8 W 0.24545(3) 0.27141(2) 0.46937(3) 0.04049(16) Uani 1 1 d . U . . .
W9 W 0.24734(2) 0.37033(2) 0.54909(3) 0.04041(16) Uani 1 1 d . U . . .
Co1 Co 0.250000 0.500000 0.76082(15) 0.0323(5) Uani 1 2 d S T P . .
Co2 Co 0.53686(7) 0.20623(6) 0.49831(10) 0.0344(4) Uani 1 1 d . . . . .
F1 F 0.4651(4) 0.5766(3) 1.0584(5) 0.053(2) Uani 1 1 d . . . . .
F2 F 0.4269(4) 0.4399(3) 0.9490(5) 0.050(2) Uani 1 1 d . . . . .
F3 F 0.4182(4) 0.4411(4) 0.3870(6) 0.066(3) Uani 1 1 d . . . . .
F4 F 0.5142(5) 0.3969(3) 0.3815(6) 0.066(3) Uani 1 1 d . . . . .
F5 F 0.5457(4) 0.4279(3) 0.6280(5) 0.061(3) Uani 1 1 d . . . . .
F6 F 0.4491(5) 0.4670(4) 0.6387(5) 0.068(3) Uani 1 1 d . . . . .
F7 F 0.6574(4) 0.0233(3) 0.7374(7) 0.063(3) Uani 1 1 d . . . . .
F8 F 0.6194(4) -0.0585(3) 0.7323(6) 0.060(3) Uani 1 1 d . . . . .
F9 F 0.4382(4) -0.0053(3) 0.6933(6) 0.055(2) Uani 1 1 d . . . . .
F10 F 0.4772(4) 0.0775(3) 0.7009(6) 0.055(2) Uani 1 1 d . . . . .
N1 N 0.3057(4) 0.5215(4) 0.8447(7) 0.035(2) Uani 1 1 d . . . . .
N2 N 0.3565(5) 0.5656(4) 0.9160(8) 0.050(3) Uani 1 1 d . . . . .
N3 N 0.3539(5) 0.5247(4) 0.9437(7) 0.043(3) Uani 1 1 d . . . . .
N4 N 0.3090(4) 0.5125(3) 0.6766(6) 0.034(2) Uani 1 1 d . . . . .
N5 N 0.3785(6) 0.5352(4) 0.6046(8) 0.052(3) Uani 1 1 d . . . . .
N6 N 0.3550(6) 0.4978(4) 0.5779(7) 0.046(3) Uani 1 1 d . . . . .
N7 N 0.5607(4) 0.2698(4) 0.5310(7) 0.035(2) Uani 1 1 d . . . . .
N8 N 0.5998(7) 0.3252(5) 0.5940(8) 0.060(4) Uani 1 1 d . . . . .
N9 N 0.5799(5) 0.3399(4) 0.5282(7) 0.041(3) Uani 1 1 d . . . . .
N10 N 0.5825(5) 0.1699(4) 0.5763(8) 0.045(3) Uani 1 1 d . . . . .
N11 N 0.6395(6) 0.1188(5) 0.6203(8) 0.055(4) Uani 1 1 d . . . . .
N12 N 0.5954(5) 0.1250(4) 0.6654(7) 0.038(3) Uani 1 1 d . . . . .
N13 N 0.5572(5) -0.1051(4) 0.6051(8) 0.045(3) Uani 1 1 d . . . . .
N14 N 0.5099(5) -0.1025(4) 0.6442(7) 0.043(3) Uani 1 1 d . . . . .
N15 N 0.4940(5) -0.1482(4) 0.5545(7) 0.038(3) Uani 1 1 d . . . . .
O1 O 0.4898(4) 0.2385(3) 0.4155(6) 0.046(2) Uani 1 1 d . . . . .
O2 O 0.2801(4) 0.4354(3) 0.7607(5) 0.0330(19) Uani 1 1 d . . . . .
O3 O 0.2826(4) 0.3846(3) 0.6386(5) 0.0317(19) Uani 1 1 d . . . . .
O4 O 0.3005(3) 0.3614(3) 0.8394(5) 0.0314(18) Uani 1 1 d . . . . .
O5 O 0.3715(3) 0.3827(3) 0.7273(5) 0.0326(19) Uani 1 1 d . . . . .
O6 O 0.2204(4) 0.3558(3) 0.7429(5) 0.035(2) Uani 1 1 d . . . . .
O7 O 0.3207(4) 0.3114(3) 0.7139(5) 0.0336(19) Uani 1 1 d . . . . .
O8 O 0.4799(4) 0.3505(3) 0.6955(5) 0.038(2) Uani 1 1 d . . . . .
O9 O 0.3924(4) 0.3406(3) 0.6006(5) 0.0329(19) Uani 1 1 d . . . . .
O10 O 0.4229(4) 0.2713(3) 0.6731(5) 0.0330(19) Uani 1 1 d . . . . .
O11 O 0.4189(4) 0.3354(3) 0.4506(6) 0.044(2) Uani 1 1 d . . . . .
O12 O 0.3182(4) 0.2920(3) 0.4398(5) 0.038(2) Uani 1 1 d . U . . .
O13 O 0.3193(4) 0.3701(3) 0.5046(6) 0.041(2) Uani 1 1 d . U . . .
O14 O 0.2863(4) 0.3022(3) 0.5722(5) 0.038(2) Uani 1 1 d . . . . .
O15 O 0.2191(5) 0.2557(4) 0.3866(6) 0.049(3) Uani 1 1 d . . . . .
O16 O 0.1879(4) 0.2585(3) 0.5360(5) 0.035(2) Uani 1 1 d . . . . .
O17 O 0.2173(4) 0.1886(3) 0.6068(5) 0.036(2) Uani 1 1 d . . . . .
O18 O 0.1028(4) 0.2028(3) 0.5733(5) 0.038(2) Uani 1 1 d . . . . .
O19 O 0.1206(4) 0.2822(3) 0.6467(5) 0.0337(19) Uani 1 1 d . . . . .
O20 O 0.2198(4) 0.2703(3) 0.6801(6) 0.034(2) Uani 1 1 d . . . . .
O21 O 0.1457(4) 0.2954(3) 0.7873(5) 0.034(2) Uani 1 1 d . . . . .
O22 O 0.1057(4) 0.3648(3) 0.7103(6) 0.039(2) Uani 1 1 d . . . . .
O23 O 0.1869(4) 0.3498(3) 0.6076(6) 0.039(2) Uani 1 1 d . . . . .
O24 O 0.4157(3) 0.3144(3) 0.8021(5) 0.0306(18) Uani 1 1 d . . . . .
O25 O 0.2238(4) 0.4206(3) 0.5202(6) 0.042(2) Uani 1 1 d . . . . .
O26 O 0.2225(4) 0.3314(3) 0.4734(6) 0.043(2) Uani 1 1 d . U . . .
O27 O 0.4730(4) 0.2085(3) 0.5732(5) 0.0330(19) Uani 1 1 d . . . . .
O28 O 0.3210(4) 0.2285(3) 0.6462(5) 0.033(2) Uani 1 1 d . . . . .
O29 O 0.3896(4) 0.2635(3) 0.5406(5) 0.036(2) Uani 1 1 d . . . . .
O30 O 0.3684(3) 0.1772(3) 0.5624(5) 0.0313(19) Uani 1 1 d . . . . .
O31 O 0.2740(4) 0.1283(3) 0.5153(5) 0.038(2) Uani 1 1 d . . . . .
O32 O 0.2808(4) 0.2181(3) 0.5037(5) 0.038(2) Uani 1 1 d . . . . .
C1 C 0.3261(7) 0.5622(5) 0.8568(8) 0.045(3) Uani 1 1 d . . . . .
H1 H 0.319090 0.585882 0.825753 0.055 Uiso 1 1 calc R . . . .
C2 C 0.3245(6) 0.4992(5) 0.9027(9) 0.045(3) Uani 1 1 d . . . . .
H2 H 0.317341 0.469616 0.912057 0.054 Uiso 1 1 calc R . . . .
C3 C 0.3810(6) 0.5156(5) 1.0150(8) 0.040(3) Uani 1 1 d . . . . .
H3A H 0.364163 0.489810 1.037109 0.047 Uiso 1 1 calc R . . . .
H3B H 0.375121 0.540352 1.047673 0.047 Uiso 1 1 calc R . . . .
C4 C 0.4426(7) 0.5079(5) 1.0056(8) 0.043(3) Uani 1 1 d . . . . .
C5 C 0.4809(7) 0.5381(5) 1.0281(8) 0.047(4) Uani 1 1 d . . . . .
C6 C 0.4634(6) 0.4697(5) 0.9751(8) 0.042(3) Uani 1 1 d . . . . .
C7 C 0.3489(6) 0.5438(5) 0.6629(9) 0.044(3) Uani 1 1 d . . . . .
H7 H 0.354249 0.568554 0.692146 0.052 Uiso 1 1 calc R . . . .
C8 C 0.3144(6) 0.4847(5) 0.6214(8) 0.041(3) Uani 1 1 d . . . . .
H8 H 0.292751 0.459729 0.614179 0.050 Uiso 1 1 calc R . . . .
C9 C 0.3732(6) 0.4775(6) 0.5092(9) 0.049(4) Uani 1 1 d . . . . .
H9A H 0.373594 0.499916 0.471390 0.058 Uiso 1 1 calc R . . . .
H9B H 0.346038 0.455476 0.495047 0.058 Uiso 1 1 calc R . . . .
C10 C 0.4295(6) 0.4561(5) 0.5121(9) 0.041(3) Uani 1 1 d . . . . .
C11 C 0.4496(7) 0.4369(6) 0.4495(9) 0.049(4) Uani 1 1 d . . . . .
C12 C 0.4991(7) 0.4147(5) 0.4441(10) 0.050(4) Uani 1 1 d . . . . .
C13 C 0.5315(6) 0.4108(4) 0.5059(9) 0.045(4) Uani 1 1 d . . . . .
C14 C 0.5139(7) 0.4294(5) 0.5676(8) 0.045(3) Uani 1 1 d . . . . .
C15 C 0.4627(7) 0.4520(5) 0.5726(9) 0.049(4) Uani 1 1 d . . . . .
C16 C 0.5865(7) 0.3851(5) 0.5022(10) 0.046(4) Uani 1 1 d . . . . .
H16A H 0.599726 0.384750 0.452026 0.055 Uiso 1 1 calc R . . . .
H16B H 0.614146 0.400003 0.531906 0.055 Uiso 1 1 calc R . . . .
C17 C 0.5573(8) 0.3054(6) 0.4922(10) 0.055(4) Uani 1 1 d . . . . .
H17 H 0.541464 0.306926 0.445764 0.066 Uiso 1 1 calc R . . . .
C18 C 0.5872(8) 0.2825(5) 0.5924(9) 0.051(4) Uani 1 1 d . . . . .
H18 H 0.595899 0.263201 0.630250 0.061 Uiso 1 1 calc R . . . .
C19 C 0.5632(6) 0.1560(5) 0.6402(9) 0.042(3) Uani 1 1 d . . . . .
H19 H 0.531541 0.166626 0.663385 0.051 Uiso 1 1 calc R . . . .
C20 C 0.6307(6) 0.1462(5) 0.5685(11) 0.052(4) Uani 1 1 d . . . . .
H20 H 0.654734 0.149669 0.528997 0.063 Uiso 1 1 calc R . . . .
C21 C 0.5892(7) 0.0990(5) 0.7312(8) 0.043(3) Uani 1 1 d . . . . .
H21A H 0.563517 0.114049 0.763530 0.052 Uiso 1 1 calc R . . . .
H21B H 0.624920 0.097902 0.755815 0.052 Uiso 1 1 calc R . . . .
C22 C 0.5691(6) 0.0527(5) 0.7208(8) 0.043(3) Uani 1 1 d . . . . .
C23 C 0.6034(7) 0.0177(6) 0.7253(9) 0.049(4) Uani 1 1 d . . . . .
C24 C 0.5839(7) -0.0253(5) 0.7237(9) 0.047(4) Uani 1 1 d . . . . .
C25 C 0.5279(6) -0.0341(5) 0.7135(7) 0.040(3) Uani 1 1 d . . . . .
C26 C 0.4937(7) 0.0012(5) 0.7051(8) 0.047(4) Uani 1 1 d . . . . .
C27 C 0.5130(7) 0.0441(5) 0.7079(8) 0.046(3) Uani 1 1 d . . . . .
C28 C 0.5057(8) -0.0821(5) 0.7144(9) 0.051(4) Uani 1 1 d . . . . .
H28A H 0.526636 -0.099209 0.749794 0.061 Uiso 1 1 calc R . . . .
H28B H 0.467062 -0.082041 0.729754 0.061 Uiso 1 1 calc R . . . .
C29 C 0.5457(6) -0.1315(5) 0.5515(8) 0.041(3) Uani 1 1 d . . . . .
H29 H 0.570883 -0.138335 0.514531 0.049 Uiso 1 1 calc R . . . .
C30 C 0.4724(6) -0.1292(5) 0.6122(9) 0.044(3) Uani 1 1 d . . . . .
H30 H 0.436344 -0.133638 0.628919 0.052 Uiso 1 1 calc R . . . .

loop_
_atom_site_aniso_label
_atom_site_aniso_U_11
_atom_site_aniso_U_22
_atom_site_aniso_U_33
_atom_site_aniso_U_23
_atom_site_aniso_U_13
_atom_site_aniso_U_12
V1 0.0265(10) 0.0287(10) 0.0261(11) 0.0002(8) 0.0014(8) -0.0001(7)
W1 0.0319(3) 0.0396(3) 0.0354(3) -0.0003(2) -0.0037(2) -0.0028(2)
W2 0.0336(3) 0.0389(3) 0.0413(3) 0.0013(2) -0.0009(2) 0.0016(2)
W3 0.0326(3) 0.0383(3) 0.0406(3) -0.0020(2) 0.0002(2) -0.0015(2)
W4 0.0310(3) 0.0382(3) 0.0350(3) -0.0025(2) 0.0031(2) 0.0007(2)
W5 0.0333(3) 0.0320(3) 0.0385(3) -0.0012(2) -0.0005(2) 0.00118(19)
W6 0.0381(3) 0.0409(3) 0.0374(3) -0.0038(2) 0.0006(2) -0.0016(2)
W7 0.0383(3) 0.0443(3) 0.0374(3) 0.0030(2) 0.0024(2) -0.0018(2)
W8 0.0408(3) 0.0466(3) 0.0341(3) 0.0011(2) -0.0022(2) -0.0025(2)
W9 0.0400(3) 0.0415(3) 0.0397(3) 0.0040(2) -0.0011(2) 0.0009(2)
Co1 0.0312(12) 0.0308(12) 0.0351(14) 0.000 0.000 -0.0003(9)
Co2 0.0336(9) 0.0359(9) 0.0339(10) -0.0005(7) 0.0038(7) -0.0024(7)
F1 0.054(5) 0.051(5) 0.054(6) -0.014(4) 0.004(4) 0.012(4)
F2 0.051(5) 0.047(5) 0.053(6) 0.000(4) -0.019(4) -0.001(4)
F3 0.056(6) 0.099(8) 0.042(6) -0.010(5) -0.006(4) 0.012(5)
F4 0.078(7) 0.068(6) 0.051(6) -0.021(5) 0.008(5) 0.017(5)
F5 0.071(7) 0.075(7) 0.036(5) -0.004(4) -0.001(4) 0.020(5)
F6 0.073(7) 0.099(8) 0.032(5) -0.014(5) 0.002(5) 0.039(6)
F7 0.047(5) 0.053(6) 0.088(8) -0.009(5) -0.016(5) 0.004(4)
F8 0.066(6) 0.044(5) 0.069(7) -0.006(5) -0.013(5) 0.008(4)
F9 0.042(5) 0.060(6) 0.065(6) -0.007(5) 0.002(4) -0.008(4)
F10 0.047(5) 0.054(5) 0.063(6) -0.008(4) -0.003(4) 0.000(4)
N1 0.030(5) 0.037(6) 0.038(6) -0.002(5) 0.002(5) -0.001(4)
N2 0.043(7) 0.050(7) 0.056(9) 0.007(6) -0.013(6) 0.000(6)
N3 0.032(6) 0.050(7) 0.047(7) 0.007(6) 0.002(5) -0.003(5)
N4 0.030(5) 0.031(5) 0.040(6) -0.004(5) 0.002(5) -0.006(4)
N5 0.057(8) 0.042(7) 0.057(9) 0.000(6) 0.003(7) -0.002(6)
N6 0.056(8) 0.045(7) 0.036(7) 0.002(5) -0.008(6) 0.008(5)
N7 0.021(5) 0.042(6) 0.041(7) 0.006(5) 0.004(5) 0.000(4)
N8 0.074(10) 0.065(9) 0.040(8) -0.012(7) 0.001(7) -0.016(7)
N9 0.038(6) 0.035(6) 0.049(8) -0.005(5) 0.002(5) -0.001(5)
N10 0.037(7) 0.048(7) 0.048(8) -0.003(6) 0.010(6) 0.006(5)
N11 0.051(8) 0.057(8) 0.057(9) 0.014(7) 0.014(7) 0.020(6)
N12 0.034(6) 0.035(6) 0.046(7) 0.005(5) -0.009(5) 0.000(4)
N13 0.033(6) 0.048(7) 0.054(8) -0.011(6) 0.008(6) 0.001(5)
N14 0.049(7) 0.041(6) 0.038(7) -0.005(5) 0.007(5) -0.004(5)
N15 0.029(6) 0.049(7) 0.037(6) -0.011(5) 0.008(5) 0.000(5)
O1 0.046(6) 0.046(6) 0.048(6) 0.002(5) 0.000(5) -0.003(4)
O2 0.043(5) 0.026(4) 0.030(5) 0.003(3) 0.004(4) 0.003(3)
O3 0.034(5) 0.031(4) 0.030(5) -0.003(4) 0.003(4) -0.003(3)
O4 0.029(4) 0.030(4) 0.034(5) 0.002(4) -0.001(4) 0.003(3)
O5 0.025(4) 0.039(5) 0.034(5) 0.001(4) -0.003(4) -0.003(3)
O6 0.031(5) 0.038(5) 0.035(5) 0.001(4) 0.001(4) -0.015(4)
O7 0.034(5) 0.032(4) 0.035(5) -0.001(4) 0.005(4) 0.001(4)
O8 0.033(5) 0.040(5) 0.040(5) -0.001(4) 0.002(4) 0.000(4)
O9 0.034(5) 0.040(5) 0.025(4) 0.002(4) 0.002(4) 0.006(4)
O10 0.029(5) 0.036(5) 0.034(5) 0.001(4) 0.003(4) -0.002(3)
O11 0.032(5) 0.051(6) 0.048(6) 0.010(5) 0.002(4) -0.003(4)
O12 0.036(4) 0.040(4) 0.037(4) -0.002(3) 0.005(3) 0.004(3)
O13 0.032(4) 0.038(4) 0.054(4) -0.006(3) 0.014(3) -0.007(3)
O14 0.044(6) 0.038(5) 0.034(5) -0.004(4) 0.000(4) -0.001(4)
O15 0.051(6) 0.052(6) 0.043(6) 0.001(5) -0.001(5) -0.014(5)
O16 0.040(5) 0.031(4) 0.034(5) 0.001(4) 0.000(4) 0.000(4)
O17 0.034(5) 0.040(5) 0.033(5) -0.002(4) -0.001(4) 0.004(4)
O18 0.034(5) 0.046(5) 0.035(5) 0.001(4) -0.006(4) -0.006(4)
O19 0.026(4) 0.040(5) 0.036(5) -0.001(4) -0.006(4) 0.004(3)
O20 0.030(5) 0.034(5) 0.038(5) -0.005(4) -0.002(4) -0.001(3)
O21 0.026(4) 0.039(5) 0.037(5) -0.008(4) -0.002(4) 0.002(3)
O22 0.035(5) 0.035(5) 0.046(6) 0.007(4) -0.006(4) -0.006(4)
O23 0.033(5) 0.039(5) 0.044(6) 0.009(4) 0.005(4) -0.004(4)
O24 0.027(4) 0.031(4) 0.034(5) 0.001(4) -0.004(4) 0.002(3)
O25 0.033(5) 0.050(6) 0.042(6) 0.006(4) -0.009(4) -0.002(4)
O26 0.033(4) 0.047(4) 0.050(4) -0.016(3) -0.011(3) 0.007(3)
O27 0.027(4) 0.035(4) 0.037(5) -0.011(4) 0.006(4) 0.007(3)
O28 0.039(5) 0.032(4) 0.029(5) -0.003(4) -0.008(4) 0.006(4)
O29 0.033(5) 0.038(5) 0.037(5) -0.003(4) -0.003(4) 0.001(4)
O30 0.018(4) 0.037(5) 0.039(5) -0.003(4) 0.000(4) -0.002(3)
O31 0.037(5) 0.043(5) 0.033(5) -0.010(4) -0.006(4) 0.000(4)
O32 0.043(5) 0.046(5) 0.024(5) 0.001(4) 0.007(4) -0.006(4)
C1 0.057(9) 0.049(8) 0.030(7) 0.003(6) -0.008(7) -0.010(7)
C2 0.032(7) 0.051(8) 0.051(9) -0.005(7) 0.012(6) -0.009(6)
C3 0.040(8) 0.050(8) 0.028(7) -0.003(6) -0.006(6) -0.003(6)
C4 0.062(10) 0.037(7) 0.030(7) 0.011(6) 0.000(7) 0.012(6)
C5 0.054(9) 0.051(8) 0.037(8) 0.020(7) -0.001(7) 0.011(7)
C6 0.041(8) 0.048(8) 0.036(8) 0.006(6) -0.004(6) 0.002(6)
C7 0.033(7) 0.038(7) 0.060(10) -0.004(7) 0.004(7) -0.009(5)
C8 0.040(8) 0.045(8) 0.040(8) 0.004(6) -0.005(6) 0.002(6)
C9 0.029(7) 0.070(10) 0.047(9) 0.008(8) 0.002(6) 0.003(6)
C10 0.033(7) 0.037(7) 0.052(9) -0.001(6) -0.002(6) -0.001(5)
C11 0.047(9) 0.062(10) 0.037(8) -0.005(7) -0.003(7) 0.000(7)
C12 0.050(9) 0.046(8) 0.054(10) -0.011(7) 0.008(7) 0.000(7)
C13 0.048(8) 0.025(6) 0.063(10) 0.005(6) 0.005(7) -0.010(5)
C14 0.049(9) 0.050(8) 0.036(8) -0.008(6) 0.001(6) 0.014(6)
C15 0.060(10) 0.053(9) 0.034(8) 0.002(7) 0.008(7) 0.016(7)
C16 0.049(9) 0.036(7) 0.054(10) -0.001(7) 0.013(7) -0.008(6)
C17 0.057(10) 0.054(9) 0.053(10) -0.008(8) -0.007(8) -0.003(7)
C18 0.068(11) 0.039(8) 0.045(9) 0.005(7) -0.013(8) 0.000(7)
C19 0.037(7) 0.044(8) 0.047(9) -0.005(6) 0.010(6) -0.002(6)
C20 0.030(7) 0.058(9) 0.069(11) -0.008(8) 0.011(7) 0.012(6)
C21 0.056(9) 0.040(7) 0.034(8) 0.001(6) -0.002(6) 0.002(6)
C22 0.047(8) 0.048(8) 0.034(8) -0.003(6) -0.004(6) -0.007(6)
C23 0.041(8) 0.063(10) 0.043(9) 0.000(7) -0.007(7) 0.004(7)
C24 0.062(10) 0.043(8) 0.037(8) 0.006(6) 0.006(7) 0.005(7)
C25 0.041(8) 0.054(8) 0.025(7) -0.008(6) 0.005(6) 0.004(6)
C26 0.059(10) 0.053(9) 0.029(7) -0.006(6) 0.004(7) 0.009(7)
C27 0.063(10) 0.042(8) 0.032(8) -0.005(6) 0.003(7) 0.004(7)
C28 0.071(11) 0.041(8) 0.040(9) 0.000(6) 0.005(8) 0.000(7)
C29 0.042(8) 0.047(8) 0.034(8) -0.002(6) 0.001(6) 0.001(6)
C30 0.037(8) 0.046(8) 0.047(9) 0.003(7) 0.005(6) -0.008(6)

loop_
_atom_type_symbol
_atom_type_description
_atom_type_scat_dispersion_real
_atom_type_scat_dispersion_imag
_atom_type_scat_source
C C 0.0033 0.0016 'International Tables Vol C Tables 4.2.6.8 and 6.1.1.4'
H H 0.0000 0.0000 'International Tables Vol C Tables 4.2.6.8 and 6.1.1.4'
Co Co 0.3494 0.9721 'International Tables Vol C Tables 4.2.6.8 and 6.1.1.4'
F F 0.0171 0.0103 'International Tables Vol C Tables 4.2.6.8 and 6.1.1.4'
N N 0.0061 0.0033 'International Tables Vol C Tables 4.2.6.8 and 6.1.1.4'
O O 0.0106 0.0060 'International Tables Vol C Tables 4.2.6.8 and 6.1.1.4'
V V 0.3005 0.5294 'International Tables Vol C Tables 4.2.6.8 and 6.1.1.4'
W W -0.8490 6.8722 'International Tables Vol C Tables 4.2.6.8 and 6.1.1.4'

loop_
_geom_angle_atom_site_label_1
_geom_angle_atom_site_label_2
_geom_angle_atom_site_label_3
_geom_angle
_geom_angle_site_symmetry_1
_geom_angle_site_symmetry_3
_geom_angle_publ_flag
O7 V1 O14 106.2(5) . . ?
O7 V1 O28 112.4(4) . . ?
O20 V1 O7 112.8(5) . . ?
O20 V1 O14 105.5(5) . . ?
O20 V1 O28 113.0(5) . . ?
O28 V1 O14 106.3(5) . . ?
O16 W1 O20 82.3(4) . . ?
O17 W1 O16 84.9(4) . . ?
O17 W1 O19 157.5(4) . . ?
O17 W1 O20 85.0(4) . . ?
O18 W1 O16 96.3(4) . . ?
O18 W1 O17 102.9(4) . . ?
O18 W1 O19 99.2(4) . . ?
O18 W1 O20 171.8(4) . . ?
O18 W1 O21 99.0(4) . 3_556 ?
O19 W1 O16 88.6(4) . . ?
O19 W1 O20 72.8(3) . . ?
O21 W1 O16 164.3(4) 3_556 . ?
O21 W1 O17 88.8(4) 3_556 . ?
O21 W1 O19 91.8(4) 3_556 . ?
O21 W1 O20 82.9(4) 3_556 . ?
O6 W2 O19 155.8(4) . . ?
O6 W2 O20 84.2(4) . . ?
O6 W2 O21 89.4(4) . . ?
O6 W2 O23 86.3(4) . . ?
O19 W2 O20 71.7(3) . . ?
O19 W2 O21 88.2(4) . . ?
O19 W2 O23 89.9(4) . . ?
O21 W2 O20 80.5(4) . . ?
O22 W2 O6 103.5(4) . . ?
O22 W2 O19 100.7(4) . . ?
O22 W2 O20 171.7(4) . . ?
O22 W2 O21 96.1(4) . . ?
O22 W2 O23 98.6(4) . . ?
O23 W2 O20 85.0(4) . . ?
O23 W2 O21 165.3(4) . . ?
O5 W3 O7 71.0(3) . . ?
O8 W3 O5 102.9(4) . . ?
O8 W3 O7 173.6(4) . . ?
O8 W3 O9 98.7(4) . . ?
O8 W3 O10 102.3(4) . . ?
O8 W3 O24 96.8(4) . . ?
O9 W3 O5 88.7(4) . . ?
O9 W3 O7 83.1(4) . . ?
O9 W3 O24 164.5(4) . . ?
O10 W3 O5 154.7(4) . . ?
O10 W3 O7 83.9(3) . . ?
O10 W3 O9 85.8(4) . . ?
O10 W3 O24 90.0(4) . . ?
O24 W3 O5 88.8(4) . . ?
O24 W3 O7 81.5(3) . . ?
O10 W4 O28 85.4(3) . . ?
O10 W4 O29 83.3(4) . . ?
O24 W4 O10 88.4(4) 3_556 . ?
O24 W4 O28 85.3(3) 3_556 . ?
O24 W4 O29 166.0(4) 3_556 . ?
O24 W4 O30 93.2(4) 3_556 . ?
O27 W4 O10 104.9(4) . . ?
O27 W4 O24 99.1(4) . 3_556 ?
O27 W4 O28 168.9(4) . . ?
O27 W4 O29 93.9(4) . . ?
O27 W4 O30 96.3(4) . . ?
O29 W4 O28 82.9(4) . . ?
O30 W4 O10 158.2(4) . . ?
O30 W4 O28 73.2(3) . . ?
O30 W4 O29 90.4(4) . . ?
O2 W5 O3 95.6(4) . . ?
O2 W5 O4 98.2(4) . . ?
O2 W5 O5 100.8(4) . . ?
O2 W5 O6 101.6(4) . . ?
O2 W5 O7 173.7(4) . . ?
O3 W5 O7 82.2(3) . . ?
O4 W5 O3 164.9(4) . . ?
O4 W5 O5 94.0(4) . . ?
O4 W5 O6 87.5(4) . . ?
O4 W5 O7 84.6(4) . . ?
O5 W5 O3 89.2(4) . . ?
O5 W5 O6 157.1(4) . . ?
O5 W5 O7 73.3(4) . . ?
O6 W5 O3 83.9(4) . . ?
O6 W5 O7 84.1(4) . . ?
O4 W6 O28 81.2(3) 3_556 . ?
O4 W6 O30 88.4(4) 3_556 . ?
O17 W6 O4 89.7(4) . 3_556 ?
O17 W6 O28 84.7(4) . . ?
O17 W6 O30 154.4(4) . . ?
O30 W6 O28 69.8(3) . . ?
O31 W6 O4 97.9(4) . 3_556 ?
O31 W6 O17 103.2(4) . . ?
O31 W6 O28 172.1(4) . . ?
O31 W6 O30 102.4(4) . . ?
O31 W6 O32 99.0(5) . . ?
O32 W6 O4 163.1(4) . 3_556 ?
O32 W6 O17 86.0(4) . . ?
O32 W6 O28 82.1(4) . . ?
O32 W6 O30 88.4(4) . . ?
O9 W7 O12 157.1(4) . . ?
O9 W7 O13 88.5(4) . . ?
O9 W7 O14 84.5(4) . . ?
O9 W7 O29 86.2(4) . . ?
O11 W7 O9 103.8(5) . . ?
O11 W7 O12 99.2(5) . . ?
O11 W7 O13 102.0(5) . . ?
O11 W7 O14 170.2(4) . . ?
O11 W7 O29 103.2(5) . . ?
O12 W7 O14 72.8(4) . . ?
O13 W7 O12 87.5(4) . . ?
O13 W7 O14 72.6(4) . . ?
O13 W7 O29 154.8(4) . . ?
O29 W7 O12 87.9(4) . . ?
O29 W7 O14 82.4(4) . . ?
O12 W8 O14 73.3(4) . . ?
O15 W8 O12 100.4(5) . . ?
O15 W8 O14 171.2(4) . . ?
O15 W8 O16 103.9(5) . . ?
O15 W8 O26 101.2(5) . . ?
O15 W8 O32 102.5(5) . . ?
O16 W8 O12 155.8(4) . . ?
O16 W8 O14 82.7(4) . . ?
O16 W8 O26 87.8(4) . . ?
O16 W8 O32 86.6(4) . . ?
O26 W8 O12 87.9(4) . . ?
O26 W8 O14 72.9(4) . . ?
O26 W8 O32 156.3(4) . . ?
O32 W8 O12 87.9(4) . . ?
O32 W8 O14 83.6(4) . . ?
O3 W9 O13 87.8(4) . . ?
O3 W9 O14 82.3(4) . . ?
O3 W9 O23 86.2(4) . . ?
O3 W9 O26 154.8(4) . . ?
O13 W9 O14 73.0(4) . . ?
O13 W9 O26 88.5(4) . . ?
O23 W9 O13 157.8(4) . . ?
O23 W9 O14 85.1(4) . . ?
O23 W9 O26 88.0(5) . . ?
O25 W9 O3 102.1(4) . . ?
O25 W9 O13 99.9(5) . . ?
O25 W9 O14 171.6(4) . . ?
O25 W9 O23 102.3(4) . . ?
O25 W9 O26 103.1(5) . . ?
O26 W9 O14 72.8(4) . . ?
N1 Co1 N1 88.5(6) 2_565 . ?
N4 Co1 N1 92.6(4) 2_565 2_565 ?
N4 Co1 N1 92.6(4) . . ?
N4 Co1 N1 172.3(4) 2_565 . ?
N4 Co1 N1 172.3(4) . 2_565 ?
N4 Co1 N4 87.4(6) 2_565 . ?
O2 Co1 N1 86.0(4) . 2_565 ?
O2 Co1 N1 94.0(4) . . ?
O2 Co1 N1 94.0(4) 2_565 2_565 ?
O2 Co1 N1 86.0(4) 2_565 . ?
O2 Co1 N4 86.3(4) . . ?
O2 Co1 N4 93.6(4) 2_565 . ?
O2 Co1 N4 93.6(4) . 2_565 ?
O2 Co1 N4 86.3(4) 2_565 2_565 ?
O2 Co1 O2 179.9(5) 2_565 . ?
N7 Co2 N10 98.4(5) . . ?
N7 Co2 N15 168.2(5) . 5_656 ?
N7 Co2 O1 85.6(4) . . ?
N10 Co2 N15 93.0(5) . 5_656 ?
N10 Co2 O1 175.8(5) . . ?
O1 Co2 N15 82.8(4) . 5_656 ?
O18 Co2 N7 91.0(4) 6_656 . ?
O18 Co2 N10 90.0(4) 6_656 . ?
O18 Co2 N15 86.5(4) 6_656 5_656 ?
O18 Co2 O1 89.0(4) 6_656 . ?
O27 Co2 N7 89.1(4) . . ?
O27 Co2 N10 87.6(4) . . ?
O27 Co2 N15 93.9(4) . 5_656 ?
O27 Co2 O1 93.4(4) . . ?
O27 Co2 O18 177.6(4) . 6_656 ?
C1 N1 Co1 128.7(10) . . ?
C2 N1 Co1 128.6(9) . . ?
C2 N1 C1 102.4(12) . . ?
C1 N2 N3 102.3(13) . . ?
N2 N3 C3 118.9(12) . . ?
C2 N3 N2 111.2(14) . . ?
C2 N3 C3 129.8(14) . . ?
C7 N4 Co1 136.1(10) . . ?
C8 N4 Co1 120.2(9) . . ?
C8 N4 C7 103.7(12) . . ?
C7 N5 N6 103.5(13) . . ?
N5 N6 C9 122.3(14) . . ?
C8 N6 N5 110.0(13) . . ?
C8 N6 C9 127.6(14) . . ?
C17 N7 Co2 126.4(11) . . ?
C17 N7 C18 104.3(13) . . ?
C18 N7 Co2 129.0(10) . . ?
C18 N8 N9 102.7(13) . . ?
N8 N9 C16 123.7(13) . . ?
C17 N9 N8 108.3(13) . . ?
C17 N9 C16 128.0(15) . . ?
C19 N10 Co2 125.3(10) . . ?
C19 N10 C20 102.7(14) . . ?
C20 N10 Co2 130.1(12) . . ?
C20 N11 N12 103.3(12) . . ?
N11 N12 C21 120.6(12) . . ?
C19 N12 N11 110.5(12) . . ?
C19 N12 C21 128.9(13) . . ?
C29 N13 N14 104.9(12) . . ?
N13 N14 C28 124.2(13) . . ?
N13 N14 C30 107.5(12) . . ?
C30 N14 C28 127.0(14) . . ?
C29 N15 Co2 127.7(9) . 5_656 ?
C30 N15 Co2 126.0(10) . 5_656 ?
C30 N15 C29 103.5(12) . . ?
W5 O2 Co1 166.1(6) . . ?
W9 O3 W5 154.5(5) . . ?
W5 O4 W6 161.0(5) . 3_556 ?
W5 O5 W3 122.2(4) . . ?
W2 O6 W5 153.9(6) . . ?
V1 O7 W3 123.9(5) . . ?
V1 O7 W5 125.9(5) . . ?
W5 O7 W3 93.6(3) . . ?
W7 O9 W3 152.1(5) . . ?
W3 O10 W4 154.3(6) . . ?
W7 O12 W8 121.1(5) . . ?
W7 O13 W9 122.4(5) . . ?
V1 O14 W7 122.8(5) . . ?
V1 O14 W8 123.5(5) . . ?
V1 O14 W9 124.3(5) . . ?
W8 O14 W7 92.8(4) . . ?
W9 O14 W7 92.0(4) . . ?
W9 O14 W8 92.4(4) . . ?
W8 O16 W1 153.0(5) . . ?
W6 O17 W1 154.3(6) . . ?
W1 O18 Co2 149.9(6) . 6_556 ?
W2 O19 W1 121.6(4) . . ?
V1 O20 W1 126.0(5) . . ?
V1 O20 W2 124.0(5) . . ?
W1 O20 W2 94.0(3) . . ?
W1 O21 W2 160.6(5) 3_556 . ?
W2 O23 W9 150.6(6) . . ?
W4 O24 W3 160.0(5) 3_556 . ?
W8 O26 W9 121.9(5) . . ?
W4 O27 Co2 161.1(6) . . ?
V1 O28 W4 126.2(5) . . ?
V1 O28 W6 123.3(5) . . ?
W4 O28 W6 94.7(3) . . ?
W7 O29 W4 154.1(5) . . ?
W4 O30 W6 122.3(5) . . ?
W6 O32 W8 151.8(5) . . ?
N1 C1 H1 122.9 . . ?
N2 C1 N1 114.2(14) . . ?
N2 C1 H1 122.9 . . ?
N1 C2 H2 125.0 . . ?
N3 C2 N1 109.9(13) . . ?
N3 C2 H2 125.0 . . ?
N3 C3 H3A 109.4 . . ?
N3 C3 H3B 109.4 . . ?
N3 C3 C4 111.1(12) . . ?
H3A C3 H3B 108.0 . . ?
C4 C3 H3A 109.4 . . ?
C4 C3 H3B 109.4 . . ?
C5 C4 C3 121.7(14) . . ?
C5 C4 C6 116.2(15) . . ?
C6 C4 C3 122.1(15) . . ?
F1 C5 C4 121.0(14) . . ?
F1 C5 C6 116.5(15) . 5_667 ?
C6 C5 C4 122.4(15) 5_667 . ?
F2 C6 C4 118.1(14) . . ?
F2 C6 C5 120.7(14) . 5_667 ?
C5 C6 C4 121.3(15) 5_667 . ?
N4 C7 H7 123.5 . . ?
N5 C7 N4 112.9(13) . . ?
N5 C7 H7 123.5 . . ?
N4 C8 H8 125.1 . . ?
N6 C8 N4 109.9(13) . . ?
N6 C8 H8 125.1 . . ?
N6 C9 H9A 108.5 . . ?
N6 C9 H9B 108.5 . . ?
N6 C9 C10 114.9(13) . . ?
H9A C9 H9B 107.5 . . ?
C10 C9 H9A 108.5 . . ?
C10 C9 H9B 108.5 . . ?
C11 C10 C9 118.3(14) . . ?
C15 C10 C9 126.4(14) . . ?
C15 C10 C11 115.2(14) . . ?
C10 C11 F3 117.2(14) . . ?
C12 C11 F3 117.6(14) . . ?
C12 C11 C10 125.2(15) . . ?
F4 C12 C11 120.4(16) . . ?
F4 C12 C13 121.2(15) . . ?
C11 C12 C13 118.4(15) . . ?
C12 C13 C16 119.7(15) . . ?
C14 C13 C12 118.5(15) . . ?
C14 C13 C16 121.8(15) . . ?
F5 C14 C15 117.4(13) . . ?
C13 C14 F5 120.0(14) . . ?
C13 C14 C15 122.6(15) . . ?
F6 C15 C10 123.8(14) . . ?
F6 C15 C14 116.1(14) . . ?
C10 C15 C14 120.1(14) . . ?
N9 C16 C13 111.7(12) . . ?
N9 C16 H16A 109.3 . . ?
N9 C16 H16B 109.3 . . ?
C13 C16 H16A 109.3 . . ?
C13 C16 H16B 109.3 . . ?
H16A C16 H16B 107.9 . . ?
N7 C17 N9 110.9(15) . . ?
N7 C17 H17 124.6 . . ?
N9 C17 H17 124.6 . . ?
N7 C18 H18 123.0 . . ?
N8 C18 N7 113.9(14) . . ?
N8 C18 H18 123.0 . . ?
N10 C19 H19 125.3 . . ?
N12 C19 N10 109.5(13) . . ?
N12 C19 H19 125.3 . . ?
N10 C20 H20 123.1 . . ?
N11 C20 N10 113.9(15) . . ?
N11 C20 H20 123.1 . . ?
N12 C21 H21A 108.3 . . ?
N12 C21 H21B 108.3 . . ?
N12 C21 C22 116.1(13) . . ?
H21A C21 H21B 107.4 . . ?
C22 C21 H21A 108.3 . . ?
C22 C21 H21B 108.3 . . ?
C23 C22 C21 122.2(14) . . ?
C23 C22 C27 117.1(14) . . ?
C27 C22 C21 120.6(14) . . ?
F7 C23 C22 120.6(15) . . ?
F7 C23 C24 117.0(14) . . ?
C22 C23 C24 122.2(15) . . ?
F8 C24 C23 119.6(15) . . ?
F8 C24 C25 119.7(14) . . ?
C25 C24 C23 120.8(14) . . ?
C24 C25 C28 120.9(14) . . ?
C26 C25 C24 116.9(15) . . ?
C26 C25 C28 122.1(15) . . ?
F9 C26 C27 117.9(14) . . ?
C25 C26 F9 119.8(15) . . ?
C25 C26 C27 122.3(16) . . ?
F10 C27 C22 119.9(14) . . ?
F10 C27 C26 119.6(15) . . ?
C26 C27 C22 120.5(15) . . ?
N14 C28 C25 111.8(12) . . ?
N14 C28 H28A 109.3 . . ?
N14 C28 H28B 109.3 . . ?
C25 C28 H28A 109.3 . . ?
C25 C28 H28B 109.3 . . ?
H28A C28 H28B 107.9 . . ?
N13 C29 N15 113.6(13) . . ?
N13 C29 H29 123.2 . . ?
N15 C29 H29 123.2 . . ?
N14 C30 H30 124.8 . . ?
N15 C30 N14 110.5(13) . . ?
N15 C30 H30 124.8 . . ?

loop_
_geom_bond_atom_site_label_1
_geom_bond_atom_site_label_2
_geom_bond_distance
_geom_bond_site_symmetry_2
_geom_bond_publ_flag
V1 O7 1.682(9) . ?
V1 O14 1.733(10) . ?
V1 O20 1.679(9) . ?
V1 O28 1.698(9) . ?
W1 O16 1.930(9) . ?
W1 O17 1.901(9) . ?
W1 O18 1.747(9) . ?
W1 O19 1.919(9) . ?
W1 O20 2.255(9) . ?
W1 O21 1.863(10) 3_556 ?
W2 O6 1.899(9) . ?
W2 O19 1.906(9) . ?
W2 O20 2.311(9) . ?
W2 O21 1.928(10) . ?
W2 O22 1.709(10) . ?
W2 O23 1.908(10) . ?
W3 O5 1.935(9) . ?
W3 O7 2.332(9) . ?
W3 O8 1.698(9) . ?
W3 O9 1.914(9) . ?
W3 O10 1.892(9) . ?
W3 O24 1.927(9) . ?
W4 O10 1.922(9) . ?
W4 O24 1.878(9) 3_556 ?
W4 O27 1.734(8) . ?
W4 O28 2.222(10) . ?
W4 O29 1.924(10) . ?
W4 O30 1.885(9) . ?
W5 O2 1.726(8) . ?
W5 O3 1.931(9) . ?
W5 O4 1.859(9) . ?
W5 O5 1.891(9) . ?
W5 O6 1.922(8) . ?
W5 O7 2.263(9) . ?
W6 O4 1.926(9) 3_556 ?
W6 O17 1.898(9) . ?
W6 O28 2.330(9) . ?
W6 O30 1.938(8) . ?
W6 O31 1.711(9) . ?
W6 O32 1.891(10) . ?
W7 O9 1.881(9) . ?
W7 O11 1.694(10) . ?
W7 O12 1.934(10) . ?
W7 O13 1.900(10) . ?
W7 O14 2.337(10) . ?
W7 O29 1.904(9) . ?
W8 O12 1.935(10) . ?
W8 O14 2.315(10) . ?
W8 O15 1.707(11) . ?
W8 O16 1.885(9) . ?
W8 O26 1.906(10) . ?
W8 O32 1.935(10) . ?
W9 O3 1.892(9) . ?
W9 O13 1.914(9) . ?
W9 O14 2.311(10) . ?
W9 O23 1.910(9) . ?
W9 O25 1.713(10) . ?
W9 O26 1.914(10) . ?
Co1 N1 2.138(12) . ?
Co1 N1 2.138(12) 2_565 ?
Co1 N4 2.128(11) 2_565 ?
Co1 N4 2.128(11) . ?
Co1 O2 2.092(8) . ?
Co1 O2 2.092(8) 2_565 ?
Co2 N7 2.101(12) . ?
Co2 N10 2.110(14) . ?
Co2 N15 2.142(12) 5_656 ?
Co2 O1 2.127(11) . ?
Co2 O18 2.059(9) 6_656 ?
Co2 O27 2.059(9) . ?
F1 C5 1.348(18) . ?
F2 C6 1.347(17) . ?
F3 C11 1.375(19) . ?
F4 C12 1.317(18) . ?
F5 C14 1.342(18) . ?
F6 C15 1.331(18) . ?
F7 C23 1.329(18) . ?
F8 C24 1.330(18) . ?
F9 C26 1.366(19) . ?
F10 C27 1.336(18) . ?
N1 C1 1.349(18) . ?
N1 C2 1.34(2) . ?
N2 N3 1.344(18) . ?
N2 C1 1.31(2) . ?
N3 C2 1.29(2) . ?
N3 C3 1.481(19) . ?
N4 C7 1.374(17) . ?
N4 C8 1.321(19) . ?
N5 N6 1.361(18) . ?
N5 C7 1.31(2) . ?
N6 C8 1.32(2) . ?
N6 C9 1.46(2) . ?
N7 C17 1.29(2) . ?
N7 C18 1.35(2) . ?
N8 N9 1.37(2) . ?
N8 C18 1.33(2) . ?
N9 C16 1.462(18) . ?
N9 C17 1.35(2) . ?
N10 C19 1.32(2) . ?
N10 C20 1.374(18) . ?
N11 N12 1.357(18) . ?
N11 C20 1.28(2) . ?
N12 C19 1.303(19) . ?
N12 C21 1.445(19) . ?
N13 N14 1.345(17) . ?
N13 C29 1.296(19) . ?
N14 C28 1.43(2) . ?
N14 C30 1.347(19) . ?
N15 C29 1.346(19) . ?
N15 C30 1.308(19) . ?
C1 H1 0.9300 . ?
C2 H2 0.9300 . ?
C3 H3A 0.9700 . ?
C3 H3B 0.9700 . ?
C3 C4 1.51(2) . ?
C4 C5 1.36(2) . ?
C4 C6 1.38(2) . ?
C5 C6 1.36(2) 5_667 ?
C7 H7 0.9300 . ?
C8 H8 0.9300 . ?
C9 H9A 0.9700 . ?
C9 H9B 0.9700 . ?
C9 C10 1.50(2) . ?
C10 C11 1.37(2) . ?
C10 C15 1.37(2) . ?
C11 C12 1.37(2) . ?
C12 C13 1.38(2) . ?
C13 C14 1.33(2) . ?
C13 C16 1.54(2) . ?
C14 C15 1.41(2) . ?
C16 H16A 0.9700 . ?
C16 H16B 0.9700 . ?
C17 H17 0.9300 . ?
C18 H18 0.9300 . ?
C19 H19 0.9300 . ?
C20 H20 0.9300 . ?
C21 H21A 0.9700 . ?
C21 H21B 0.9700 . ?
C21 C22 1.50(2) . ?
C22 C23 1.35(2) . ?
C22 C27 1.39(2) . ?
C23 C24 1.39(2) . ?
C24 C25 1.39(2) . ?
C25 C26 1.36(2) . ?
C25 C28 1.56(2) . ?
C26 C27 1.39(2) . ?
C28 H28A 0.9700 . ?
C28 H28B 0.9700 . ?
C29 H29 0.9300 . ?
C30 H30 0.9300 . ?

loop_
_geom_torsion_atom_site_label_1
_geom_torsion_atom_site_label_2
_geom_torsion_atom_site_label_3
_geom_torsion_atom_site_label_4
_geom_torsion
_geom_torsion_site_symmetry_1
_geom_torsion_site_symmetry_2
_geom_torsion_site_symmetry_3
_geom_torsion_site_symmetry_4
_geom_torsion_publ_flag
Co1 N1 C1 N2 175.5(11) . . . . ?
Co1 N1 C2 N3 -175.0(9) . . . . ?
Co1 N4 C7 N5 174.9(11) . . . . ?
Co1 N4 C8 N6 -176.9(9) . . . . ?
Co2 N7 C17 N9 -175.7(9) . . . . ?
Co2 N7 C18 N8 175.3(11) . . . . ?
Co2 N10 C19 N12 162.4(10) . . . . ?
Co2 N10 C20 N11 -162.3(13) . . . . ?
Co2 N15 C29 N13 -159.5(11) 5_656 . . . ?
Co2 N15 C30 N14 161.3(10) 5_656 . . . ?
F3 C11 C12 F4 -3(2) . . . . ?
F3 C11 C12 C13 179.0(14) . . . . ?
F4 C12 C13 C14 -179.8(15) . . . . ?
F4 C12 C13 C16 0(2) . . . . ?
F5 C14 C15 F6 -5(2) . . . . ?
F5 C14 C15 C10 177.5(15) . . . . ?
F7 C23 C24 F8 -2(2) . . . . ?
F7 C23 C24 C25 178.1(14) . . . . ?
F8 C24 C25 C26 179.9(14) . . . . ?
F8 C24 C25 C28 2(2) . . . . ?
F9 C26 C27 F10 1(2) . . . . ?
F9 C26 C27 C22 179.1(14) . . . . ?
N2 N3 C2 N1 0.3(17) . . . . ?
N2 N3 C3 C4 -81.7(16) . . . . ?
N3 N2 C1 N1 -1.5(19) . . . . ?
N3 C3 C4 C5 108.2(15) . . . . ?
N3 C3 C4 C6 -73.1(17) . . . . ?
N5 N6 C8 N4 0.7(17) . . . . ?
N5 N6 C9 C10 70.9(19) . . . . ?
N6 N5 C7 N4 2.6(18) . . . . ?
N6 C9 C10 C11 -179.2(14) . . . . ?
N6 C9 C10 C15 4(2) . . . . ?
N8 N9 C16 C13 -106.8(17) . . . . ?
N8 N9 C17 N7 1.0(19) . . . . ?
N9 N8 C18 N7 0(2) . . . . ?
N11 N12 C19 N10 3.3(18) . . . . ?
N11 N12 C21 C22 -76.8(18) . . . . ?
N12 N11 C20 N10 -1(2) . . . . ?
N12 C21 C22 C23 104.0(18) . . . . ?
N12 C21 C22 C27 -77.8(19) . . . . ?
N13 N14 C28 C25 54(2) . . . . ?
N13 N14 C30 N15 -0.7(18) . . . . ?
N14 N13 C29 N15 -2.7(18) . . . . ?
O2 W5 O4 W6 124.1(15) . . . 3_556 ?
O2 W5 O5 W3 -177.4(5) . . . . ?
O3 W5 O2 Co1 33(2) . . . . ?
O3 W5 O4 W6 -32(3) . . . 3_556 ?
O3 W5 O5 W3 -81.8(6) . . . . ?
O4 W5 O2 Co1 -141(2) . . . . ?
O4 W5 O5 W3 83.4(6) . . . . ?
O4 W6 O17 W1 142.5(13) 3_556 . . . ?
O4 W6 O32 W8 -60(2) 3_556 . . . ?
O5 W3 O10 W4 55.0(17) . . . . ?
O5 W5 O2 Co1 123(2) . . . . ?
O5 W5 O4 W6 -134.4(16) . . . 3_556 ?
O6 W5 O2 Co1 -52(2) . . . . ?
O6 W5 O4 W6 22.7(16) . . . 3_556 ?
O6 W5 O5 W3 -9.8(14) . . . . ?
O7 V1 O14 W7 60.3(6) . . . . ?
O7 V1 O14 W8 -179.9(5) . . . . ?
O7 V1 O14 W9 -59.1(6) . . . . ?
O7 V1 O20 W1 178.8(5) . . . . ?
O7 V1 O20 W2 52.4(7) . . . . ?
O7 V1 O28 W4 -52.7(7) . . . . ?
O7 V1 O28 W6 -179.8(5) . . . . ?
O7 W3 O10 W4 60.6(12) . . . . ?
O7 W5 O4 W6 -61.6(15) . . . 3_556 ?
O7 W5 O5 W3 0.3(5) . . . . ?
O8 W3 O10 W4 -121.0(12) . . . . ?
O9 W3 O10 W4 -23.0(12) . . . . ?
O10 W4 O27 Co2 -96.4(16) . . . . ?
O10 W4 O30 W6 -8.5(14) . . . . ?
O11 W7 O9 W3 -120.2(11) . . . . ?
O12 W7 O9 W3 57.7(17) . . . . ?
O12 W8 O16 W1 -59.9(16) . . . . ?
O13 W7 O9 W3 137.8(11) . . . . ?
O13 W9 O3 W5 -139.5(12) . . . . ?
O14 V1 O7 W3 -63.5(6) . . . . ?
O14 V1 O7 W5 61.9(7) . . . . ?
O14 V1 O20 W1 63.3(7) . . . . ?
O14 V1 O20 W2 -63.1(7) . . . . ?
O14 V1 O28 W4 63.0(7) . . . . ?
O14 V1 O28 W6 -64.1(7) . . . . ?
O14 W7 O9 W3 65.1(11) . . . . ?
O14 W8 O16 W1 -66.7(12) . . . . ?
O14 W9 O3 W5 -66.4(12) . . . . ?
O15 W8 O16 W1 119.3(12) . . . . ?
O16 W1 O18 Co2 -48.7(12) . . . 6_556 ?
O17 W1 O18 Co2 -134.8(11) . . . 6_556 ?
O17 W6 O32 W8 15.6(12) . . . . ?
O19 W1 O18 Co2 40.9(12) . . . 6_556 ?
O19 W2 O6 W5 59.3(18) . . . . ?
O20 V1 O7 W3 -178.5(5) . . . . ?
O20 V1 O7 W5 -53.1(7) . . . . ?
O20 V1 O14 W7 -179.8(5) . . . . ?
O20 V1 O14 W8 -60.0(6) . . . . ?
O20 V1 O14 W9 60.8(6) . . . . ?
O20 V1 O28 W4 178.2(5) . . . . ?
O20 V1 O28 W6 51.2(7) . . . . ?
O20 W2 O6 W5 63.0(13) . . . . ?
O21 W1 O18 Co2 134.3(11) 3_556 . . 6_556 ?
O21 W2 O6 W5 143.5(13) . . . . ?
O22 W2 O6 W5 -120.3(13) . . . . ?
O23 W2 O6 W5 -22.3(13) . . . . ?
O23 W9 O3 W5 19.2(12) . . . . ?
O24 W3 O10 W4 142.1(12) . . . . ?
O24 W4 O27 Co2 172.9(16) 3_556 . . . ?
O24 W4 O30 W6 85.2(6) 3_556 . . . ?
O25 W9 O3 W5 120.9(12) . . . . ?
O26 W8 O16 W1 -139.7(12) . . . . ?
O26 W9 O3 W5 -57.8(17) . . . . ?
O27 W4 O30 W6 -175.3(6) . . . . ?
O28 V1 O7 W3 52.4(7) . . . . ?
O28 V1 O7 W5 177.8(5) . . . . ?
O28 V1 O14 W7 -59.5(6) . . . . ?
O28 V1 O14 W8 60.3(6) . . . . ?
O28 V1 O14 W9 -178.9(5) . . . . ?
O28 V1 O20 W1 -52.4(7) . . . . ?
O28 V1 O20 W2 -178.8(5) . . . . ?
O28 W4 O27 Co2 60(3) . . . . ?
O28 W4 O30 W6 1.1(5) . . . . ?
O28 W6 O17 W1 61.3(13) . . . . ?
O28 W6 O32 W8 -69.6(12) . . . . ?
O29 W4 O27 Co2 -12.2(16) . . . . ?
O29 W4 O30 W6 -81.3(6) . . . . ?
O29 W7 O9 W3 -17.6(11) . . . . ?
O30 W4 O27 Co2 78.6(16) . . . . ?
O30 W6 O17 W1 56.8(18) . . . . ?
O30 W6 O32 W8 -139.4(12) . . . . ?
O31 W6 O17 W1 -119.4(13) . . . . ?
O31 W6 O32 W8 118.3(12) . . . . ?
O32 W6 O17 W1 -21.1(13) . . . . ?
O32 W8 O16 W1 17.3(12) . . . . ?
C1 N1 C2 N3 -1.1(16) . . . . ?
C1 N2 N3 C2 0.7(17) . . . . ?
C1 N2 N3 C3 -176.2(13) . . . . ?
C2 N1 C1 N2 1.7(18) . . . . ?
C2 N3 C3 C4 102.1(17) . . . . ?
C3 N3 C2 N1 176.8(13) . . . . ?
C3 C4 C5 F1 -1(2) . . . . ?
C3 C4 C5 C6 175.1(14) . . . 5_667 ?
C3 C4 C6 F2 4(2) . . . . ?
C3 C4 C6 C5 -175.1(13) . . . 5_667 ?
C5 C4 C6 F2 -176.9(13) . . . . ?
C5 C4 C6 C5 4(2) . . . 5_667 ?
C6 C4 C5 F1 179.8(13) . . . . ?
C6 C4 C5 C6 -4(2) . . . 5_667 ?
C7 N4 C8 N6 0.9(16) . . . . ?
C7 N5 N6 C8 -2.0(17) . . . . ?
C7 N5 N6 C9 176.2(13) . . . . ?
C8 N4 C7 N5 -2.3(17) . . . . ?
C8 N6 C9 C10 -111.2(17) . . . . ?
C9 N6 C8 N4 -177.4(13) . . . . ?
C9 C10 C11 F3 4(2) . . . . ?
C9 C10 C11 C12 -177.4(16) . . . . ?
C9 C10 C15 F6 0(3) . . . . ?
C9 C10 C15 C14 177.4(15) . . . . ?
C10 C11 C12 F4 179.1(15) . . . . ?
C10 C11 C12 C13 1(3) . . . . ?
C11 C10 C15 F6 -177.3(16) . . . . ?
C11 C10 C15 C14 0(2) . . . . ?
C11 C12 C13 C14 -1(2) . . . . ?
C11 C12 C13 C16 178.4(14) . . . . ?
C12 C13 C14 F5 -177.1(14) . . . . ?
C12 C13 C14 C15 2(2) . . . . ?
C12 C13 C16 N9 -97.2(17) . . . . ?
C13 C14 C15 F6 176.7(15) . . . . ?
C13 C14 C15 C10 -1(3) . . . . ?
C14 C13 C16 N9 82.4(18) . . . . ?
C15 C10 C11 F3 -178.6(15) . . . . ?
C15 C10 C11 C12 0(3) . . . . ?
C16 N9 C17 N7 177.2(13) . . . . ?
C16 C13 C14 F5 3(2) . . . . ?
C16 C13 C14 C15 -178.0(14) . . . . ?
C17 N7 C18 N8 1(2) . . . . ?
C17 N9 C16 C13 77(2) . . . . ?
C18 N7 C17 N9 -1.2(19) . . . . ?
C18 N8 N9 C16 -176.7(14) . . . . ?
C18 N8 N9 C17 -0.3(18) . . . . ?
C19 N10 C20 N11 3(2) . . . . ?
C19 N12 C21 C22 103.6(18) . . . . ?
C20 N10 C19 N12 -3.5(17) . . . . ?
C20 N11 N12 C19 -1.6(18) . . . . ?
C20 N11 N12 C21 178.7(14) . . . . ?
C21 N12 C19 N10 -177.0(13) . . . . ?
C21 C22 C23 F7 -2(2) . . . . ?
C21 C22 C23 C24 172.8(15) . . . . ?
C21 C22 C27 F10 4(2) . . . . ?
C21 C22 C27 C26 -174.0(14) . . . . ?
C22 C23 C24 F8 -176.4(15) . . . . ?
C22 C23 C24 C25 3(3) . . . . ?
C23 C22 C27 F10 -178.1(14) . . . . ?
C23 C22 C27 C26 4(2) . . . . ?
C23 C24 C25 C26 0(2) . . . . ?
C23 C24 C25 C28 -177.8(14) . . . . ?
C24 C25 C26 F9 178.7(13) . . . . ?
C24 C25 C26 C27 -1(2) . . . . ?
C24 C25 C28 N14 -85.9(18) . . . . ?
C25 C26 C27 F10 -178.5(13) . . . . ?
C25 C26 C27 C22 -1(2) . . . . ?
C26 C25 C28 N14 96.2(17) . . . . ?
C27 C22 C23 F7 180.0(15) . . . . ?
C27 C22 C23 C24 -5(2) . . . . ?
C28 N14 C30 N15 -168.4(14) . . . . ?
C28 C25 C26 F9 -3(2) . . . . ?
C28 C25 C26 C27 176.6(14) . . . . ?
C29 N13 N14 C28 170.1(14) . . . . ?
C29 N13 N14 C30 2.0(17) . . . . ?
C29 N15 C30 N14 -0.9(17) . . . . ?
C30 N14 C28 C25 -140.1(15) . . . . ?
C30 N15 C29 N13 2.3(18) . . . . ?
